data_1568713
loop_
_publ_author_name
'Ding, Huangting'
'Sun, Yitong'
'Tang, Meng'
'Wen, Jingyi'
'Yue, Shiwen'
'Peng, Ye'
'Li, Fei'
'Zheng, Liyan'
'Wang, Suning'
'Shi, Yonggang'
'Cao, Qiue'

_publ_section_title
;
 Time-dependent photo-activated aminoborane room-temperature
 phosphorescence materials with unprecedented properties: simple,
 versatile, multicolor-tuneable, water resistance, optical information
 writing/erasing, and multilevel data encryption.
;
_journal_issue 17
_journal_name_full 'Chemical science'
_journal_page_first 4633
_journal_page_last 4640
_journal_paper_doi 10.1039/d3sc00568b
_journal_volume 14
_journal_year 2023
_chemical_formula_moiety 'C27 H34 B N O'
_chemical_formula_sum 'C27 H34 B N O'
_chemical_formula_weight 399.36
_space_group_crystal_system monoclinic
_space_group_IT_number 14
_space_group_name_Hall '-P 2yn'
_space_group_name_H-M_alt 'P 1 21/n 1'
_atom_sites_solution_hydrogens geom
_atom_sites_solution_primary dual
_audit_creation_date 2022-09-16
_audit_creation_method
;
Olex2 1.2
(compiled 2018.05.29 svn.r3508 for OlexSys, GUI svn.r5506)
;
_audit_update_record
;
2023-01-12 deposited with the CCDC.	2023-03-27 downloaded from the CCDC.
;
_cell_angle_alpha 90
_cell_angle_beta 90.613(2)
_cell_angle_gamma 90
_cell_formula_units_Z 4
_cell_length_a 8.1627(2)
_cell_length_b 22.1971(6)
_cell_length_c 12.6370(4)
_cell_measurement_reflns_used 12655
_cell_measurement_temperature 100.00(10)
_cell_measurement_theta_max 29.3670
_cell_measurement_theta_min 1.8250
_cell_volume 2289.55(11)
_computing_cell_refinement 'CrysAlisPro 1.171.41.123a (Rigaku OD, 2022)'
_computing_data_collection 'CrysAlisPro 1.171.41.123a (Rigaku OD, 2022)'
_computing_data_reduction 'CrysAlisPro 1.171.41.123a (Rigaku OD, 2022)'
_computing_molecular_graphics 'Olex2 (Dolomanov et al., 2009)'
_computing_publication_material 'Olex2 (Dolomanov et al., 2009)'
_computing_structure_refinement 'ShelXL (Sheldrick, 2015)'
_computing_structure_solution 'ShelXT (Sheldrick, 2015)'
_diffrn_ambient_environment N~2~
_diffrn_ambient_temperature 100.00(10)
_diffrn_detector 'Hybrid Pixel Array Detector'
_diffrn_detector_area_resol_mean 10.0000
_diffrn_detector_type HyPix
_diffrn_measured_fraction_theta_full 1.000
_diffrn_measured_fraction_theta_max 0.835
_diffrn_measurement_details
;
List of Runs (angles in degrees, time in seconds):

  # Type    Start    End  Width  t~exp~   \w     \q     \k     \f   Frames
#--------------------------------------------------------------------------
  1  \w    -14.00  14.00   0.50    0.62    --   10.52 -19.00-180.00   56
  2  \w    -61.00 -23.00   0.50    0.62    --   10.52 -19.00-180.00   76
  3  \w    -12.00  84.00   0.50    0.62    --   10.52  28.00-171.00  192
  4  \w     -8.00  32.00   0.50    0.62    --  -11.30 -99.00-180.00   80
  5  \w      0.00  25.00   0.50    0.62    --  -11.30 -99.00   0.00   50
  6  \w     -9.00  17.00   0.50    0.62    --  -11.30 -99.00  30.00   52
  7  \w     16.00  60.00   0.50    0.62    --   10.60-108.00 -67.00   88
  8  \w    -11.00  14.00   0.50    0.62    --   10.60 -99.00  90.00   50
  9  \w     16.00  43.00   0.50    0.62    --   10.60 -99.00 120.00   54
 10  \w     -6.00  32.00   0.50    0.62    --  -11.46 -99.00  90.00   76
;
_diffrn_measurement_device 'four-circle diffractometer'
_diffrn_measurement_device_type 'ROD, Synergy Custom DW system, HyPix'
_diffrn_measurement_method '\w scans'
_diffrn_orient_matrix_type 'CrysAlisPro convention (1999,Acta A55,543-557)'
_diffrn_orient_matrix_UB_11 -0.0100089000
_diffrn_orient_matrix_UB_12 0.0117780000
_diffrn_orient_matrix_UB_13 0.0517077000
_diffrn_orient_matrix_UB_21 0.0307353000
_diffrn_orient_matrix_UB_22 0.0282267000
_diffrn_orient_matrix_UB_23 -0.0171380000
_diffrn_orient_matrix_UB_31 -0.0806219000
_diffrn_orient_matrix_UB_32 0.0092908000
_diffrn_orient_matrix_UB_33 -0.0135705000
_diffrn_radiation_monochromator mirror
_diffrn_radiation_probe x-ray
_diffrn_radiation_type MoK\a
_diffrn_radiation_wavelength 0.71073
_diffrn_reflns_av_R_equivalents 0.0276
_diffrn_reflns_av_unetI/netI 0.0290
_diffrn_reflns_Laue_measured_fraction_full 1.000
_diffrn_reflns_Laue_measured_fraction_max 0.835
_diffrn_reflns_limit_h_max 11
_diffrn_reflns_limit_h_min -9
_diffrn_reflns_limit_k_max 27
_diffrn_reflns_limit_k_min -29
_diffrn_reflns_limit_l_max 16
_diffrn_reflns_limit_l_min -16
_diffrn_reflns_number 21238
_diffrn_reflns_point_group_measured_fraction_full 1.000
_diffrn_reflns_point_group_measured_fraction_max 0.835
_diffrn_reflns_theta_full 25.242
_diffrn_reflns_theta_max 29.295
_diffrn_reflns_theta_min 1.835
_diffrn_source 'Rotating-anode X-ray tube'
_diffrn_source_type 'Rigaku (Mo) X-ray Source'
_exptl_absorpt_coefficient_mu 0.068
_exptl_absorpt_correction_T_max 1.00000
_exptl_absorpt_correction_T_min 0.92331
_exptl_absorpt_correction_type multi-scan
_exptl_absorpt_process_details
;
CrysAlisPro 1.171.41.123a (Rigaku Oxford Diffraction, 2022)
Empirical absorption correction using spherical harmonics,
implemented in SCALE3 ABSPACK scaling algorithm.
;
_exptl_crystal_colour 'clear whiteish white'
_exptl_crystal_colour_lustre clear
_exptl_crystal_colour_modifier whiteish
_exptl_crystal_colour_primary white
_exptl_crystal_density_diffrn 1.159
_exptl_crystal_description plate
_exptl_crystal_F_000 864
_exptl_crystal_size_max 0.12
_exptl_crystal_size_mid 0.11
_exptl_crystal_size_min 0.11
_refine_diff_density_max 0.282
_refine_diff_density_min -0.215
_refine_diff_density_rms 0.044
_refine_ls_extinction_method none
_refine_ls_goodness_of_fit_ref 1.066
_refine_ls_hydrogen_treatment constr
_refine_ls_matrix_type full
_refine_ls_number_parameters 280
_refine_ls_number_reflns 5233
_refine_ls_number_restraints 0
_refine_ls_restrained_S_all 1.066
_refine_ls_R_factor_all 0.0564
_refine_ls_R_factor_gt 0.0443
_refine_ls_shift/su_max 0.000
_refine_ls_shift/su_mean 0.000
_refine_ls_structure_factor_coef Fsqd
_refine_ls_weighting_details 'w=1/[\s^2^(Fo^2^)+(0.0595P)^2^+0.6422P] where P=(Fo^2^+2Fc^2^)/3'
_refine_ls_weighting_scheme calc
_refine_ls_wR_factor_gt 0.1143
_refine_ls_wR_factor_ref 0.1213
_reflns_Friedel_coverage 0.000
_reflns_number_gt 4230
_reflns_number_total 5233
_reflns_threshold_expression 'I > 2\s(I)'
_cod_data_source_file d3sc00568b2.cif
_cod_data_source_block 8293-100k_autored
_cod_depositor_comments 'Adding full bibliography for 1568711--1568715.cif.'
_cod_database_code 1568713
_shelx_shelxl_version_number 2018/3
_shelx_space_group_comment
;
The symmetry employed for this shelxl refinement is uniquely defined
by the following loop, which should always be used as a source of
symmetry information in preference to the above space-group names.
They are only intended as comments.
;
_shelx_estimated_absorpt_t_max 0.993
_shelx_estimated_absorpt_t_min 0.992
_diffrn_oxdiff_digest_frames
;
01f25bab7369e0f7e216b2787d685cb99d007744bfa
;
_reflns_odcompleteness_completeness 99.98
_reflns_odcompleteness_iscentric 1
_reflns_odcompleteness_theta 25.30
_olex2_refinement_description
;
1. Fixed Uiso
 At 1.2 times of:
  All C(H) groups
 At 1.5 times of:
  All C(H,H,H) groups
2.a Aromatic/amide H refined with riding coordinates:
 C4(H4), C5(H5), C8(H8), C13(H13), C16(H16), C22(H22), C25(H25)
2.b Idealised Me refined as rotating group:
 C1(H1A,H1B,H1C), C2(H2A,H2B,H2C), C9(H9A,H9B,H9C), C12(H12A,H12B,H12C),
 C15(H15A,H15B,H15C), C18(H18A,H18B,H18C), C21(H21A,H21B,H21C), C24(H24A,H24B,
 H24C), C27(H27A,H27B,H27C)
;
_olex2_submission_special_instructions 'No special instructions were received'
_oxdiff_exptl_absorpt_empirical_details
;
Empirical correction (ABSPACK) includes:
- Absorption correction using spherical harmonics
- Frame scaling
;
_oxdiff_exptl_absorpt_empirical_full_max 1.488
_oxdiff_exptl_absorpt_empirical_full_min 0.778

loop_
_space_group_symop_operation_xyz
'x, y, z'
'-x+1/2, y+1/2, -z+1/2'
'-x, -y, -z'
'x-1/2, -y-1/2, z-1/2'

loop_
_atom_site_label
_atom_site_type_symbol
_atom_site_fract_x
_atom_site_fract_y
_atom_site_fract_z
_atom_site_U_iso_or_equiv
_atom_site_adp_type
_atom_site_occupancy
_atom_site_site_symmetry_order
_atom_site_calc_flag
_atom_site_refinement_flags_posn
_atom_site_refinement_flags_adp
_atom_site_refinement_flags_occupancy
_atom_site_disorder_assembly
_atom_site_disorder_group
B1 B 0.30940(16) 0.36327(6) 0.63388(11) 0.0160(3) Uani 1 1 d . . . . .
C1 C -0.18827(16) 0.12823(6) 0.70744(10) 0.0232(3) Uani 1 1 d . . . . .
H1A H -0.285685 0.153062 0.719092 0.035 Uiso 1 1 calc GR . . . .
H1B H -0.116986 0.129842 0.770267 0.035 Uiso 1 1 calc GR . . . .
H1C H -0.221622 0.086455 0.694300 0.035 Uiso 1 1 calc GR . . . .
C2 C -0.12345(17) 0.12009(6) 0.51695(11) 0.0255(3) Uani 1 1 d . . . . .
H2A H -0.020203 0.101157 0.496192 0.038 Uiso 1 1 calc GR . . . .
H2B H -0.157373 0.149235 0.462744 0.038 Uiso 1 1 calc GR . . . .
H2C H -0.208151 0.089105 0.524089 0.038 Uiso 1 1 calc GR . . . .
C3 C 0.00019(14) 0.20003(5) 0.62408(10) 0.0178(3) Uani 1 1 d . . . . .
C4 C 0.09479(15) 0.21826(5) 0.53723(10) 0.0186(3) Uani 1 1 d . . . . .
H4 H 0.090946 0.195983 0.473065 0.022 Uiso 1 1 calc R . . . .
C5 C 0.19327(14) 0.26872(5) 0.54575(10) 0.0171(3) Uani 1 1 d . . . . .
H5 H 0.259205 0.279062 0.486979 0.021 Uiso 1 1 calc R . . . .
C6 C 0.20196(14) 0.30567(5) 0.63587(10) 0.0162(2) Uani 1 1 d . . . . .
C7 C 0.10600(14) 0.28613(5) 0.72145(9) 0.0163(2) Uani 1 1 d . . . . .
C8 C 0.01093(14) 0.23444(5) 0.71733(10) 0.0171(3) Uani 1 1 d . . . . .
H8 H -0.047640 0.222114 0.778177 0.020 Uiso 1 1 calc R . . . .
C9 C -0.00525(17) 0.31314(6) 0.88930(11) 0.0253(3) Uani 1 1 d . . . . .
H9A H -0.114186 0.314761 0.856055 0.038 Uiso 1 1 calc GR . . . .
H9B H 0.004855 0.345412 0.941888 0.038 Uiso 1 1 calc GR . . . .
H9C H 0.009739 0.274054 0.924126 0.038 Uiso 1 1 calc GR . . . .
C10 C 0.27176(14) 0.42032(5) 0.70435(9) 0.0161(2) Uani 1 1 d . . . . .
C11 C 0.11329(14) 0.44591(5) 0.70506(10) 0.0183(3) Uani 1 1 d . . . . .
C12 C -0.02110(15) 0.42390(6) 0.63154(11) 0.0250(3) Uani 1 1 d . . . . .
H12A H 0.026166 0.412495 0.563450 0.038 Uiso 1 1 calc GR . . . .
H12B H -0.101651 0.456094 0.620503 0.038 Uiso 1 1 calc GR . . . .
H12C H -0.074964 0.388849 0.662978 0.038 Uiso 1 1 calc GR . . . .
C13 C 0.07735(15) 0.49304(6) 0.77338(10) 0.0213(3) Uani 1 1 d . . . . .
H13 H -0.030072 0.509515 0.772489 0.026 Uiso 1 1 calc R . . . .
C14 C 0.19325(16) 0.51685(6) 0.84291(10) 0.0222(3) Uani 1 1 d . . . . .
C15 C 0.15000(19) 0.56664(7) 0.91859(12) 0.0324(3) Uani 1 1 d . . . . .
H15A H 0.039664 0.581548 0.902027 0.049 Uiso 1 1 calc GR . . . .
H15B H 0.229024 0.599615 0.911767 0.049 Uiso 1 1 calc GR . . . .
H15C H 0.153173 0.551165 0.991208 0.049 Uiso 1 1 calc GR . . . .
C16 C 0.35061(15) 0.49327(6) 0.83924(10) 0.0206(3) Uani 1 1 d . . . . .
H16 H 0.432883 0.509754 0.884406 0.025 Uiso 1 1 calc R . . . .
C17 C 0.39189(14) 0.44635(5) 0.77171(10) 0.0172(3) Uani 1 1 d . . . . .
C18 C 0.56615(15) 0.42338(6) 0.77501(10) 0.0226(3) Uani 1 1 d . . . . .
H18A H 0.567371 0.381785 0.800994 0.034 Uiso 1 1 calc GR . . . .
H18B H 0.632064 0.448780 0.822490 0.034 Uiso 1 1 calc GR . . . .
H18C H 0.612009 0.424689 0.703697 0.034 Uiso 1 1 calc GR . . . .
C19 C 0.46120(14) 0.36176(5) 0.55708(9) 0.0157(2) Uani 1 1 d . . . . .
C20 C 0.48091(14) 0.40324(5) 0.47405(10) 0.0161(2) Uani 1 1 d . . . . .
C21 C 0.35128(15) 0.45043(6) 0.45178(10) 0.0205(3) Uani 1 1 d . . . . .
H21A H 0.250472 0.430724 0.427088 0.031 Uiso 1 1 calc GR . . . .
H21B H 0.390268 0.478109 0.397125 0.031 Uiso 1 1 calc GR . . . .
H21C H 0.329159 0.473026 0.516702 0.031 Uiso 1 1 calc GR . . . .
C22 C 0.61663(14) 0.40005(6) 0.40864(10) 0.0181(3) Uani 1 1 d . . . . .
H22 H 0.627653 0.428517 0.353030 0.022 Uiso 1 1 calc R . . . .
C23 C 0.73666(15) 0.35617(6) 0.42272(10) 0.0196(3) Uani 1 1 d . . . . .
C24 C 0.88067(16) 0.35192(7) 0.34982(12) 0.0277(3) Uani 1 1 d . . . . .
H24A H 0.847448 0.331128 0.284631 0.042 Uiso 1 1 calc GR . . . .
H24B H 0.969127 0.329329 0.384722 0.042 Uiso 1 1 calc GR . . . .
H24C H 0.919265 0.392523 0.332623 0.042 Uiso 1 1 calc GR . . . .
C25 C 0.71798(15) 0.31558(6) 0.50506(10) 0.0196(3) Uani 1 1 d . . . . .
H25 H 0.799558 0.285679 0.516372 0.023 Uiso 1 1 calc R . . . .
C26 C 0.58346(14) 0.31729(5) 0.57164(10) 0.0176(3) Uani 1 1 d . . . . .
C27 C 0.57573(15) 0.27119(6) 0.65939(11) 0.0231(3) Uani 1 1 d . . . . .
H27A H 0.511327 0.287341 0.717930 0.035 Uiso 1 1 calc GR . . . .
H27B H 0.686929 0.262019 0.684579 0.035 Uiso 1 1 calc GR . . . .
H27C H 0.523933 0.234315 0.632602 0.035 Uiso 1 1 calc GR . . . .
N1 N -0.10075(14) 0.15077(5) 0.61716(9) 0.0259(3) Uani 1 1 d . . . . .
O1 O 0.11636(11) 0.32069(4) 0.81070(7) 0.0220(2) Uani 1 1 d . . . . .

loop_
_atom_site_aniso_label
_atom_site_aniso_U_11
_atom_site_aniso_U_22
_atom_site_aniso_U_33
_atom_site_aniso_U_23
_atom_site_aniso_U_13
_atom_site_aniso_U_12
B1 0.0144(6) 0.0173(6) 0.0163(7) 0.0019(5) -0.0014(5) 0.0021(5)
C1 0.0243(6) 0.0209(6) 0.0245(7) 0.0037(5) -0.0009(5) -0.0067(5)
C2 0.0273(7) 0.0232(7) 0.0260(7) -0.0046(6) -0.0017(5) -0.0066(5)
C3 0.0151(6) 0.0154(6) 0.0227(6) 0.0004(5) -0.0007(5) 0.0002(4)
C4 0.0200(6) 0.0167(6) 0.0190(6) -0.0032(5) 0.0014(5) 0.0011(5)
C5 0.0154(6) 0.0170(6) 0.0190(6) 0.0001(5) 0.0033(4) 0.0024(4)
C6 0.0130(5) 0.0161(6) 0.0194(6) 0.0002(5) 0.0017(4) 0.0012(4)
C7 0.0157(6) 0.0166(6) 0.0166(6) -0.0018(5) 0.0007(4) 0.0020(4)
C8 0.0148(6) 0.0180(6) 0.0184(6) 0.0027(5) 0.0020(4) 0.0001(4)
C9 0.0274(7) 0.0281(7) 0.0205(7) -0.0039(6) 0.0086(5) -0.0035(5)
C10 0.0158(6) 0.0156(6) 0.0169(6) 0.0025(5) 0.0038(4) -0.0012(4)
C11 0.0173(6) 0.0163(6) 0.0214(6) -0.0002(5) 0.0020(5) -0.0003(4)
C12 0.0162(6) 0.0260(7) 0.0329(8) -0.0062(6) -0.0021(5) 0.0041(5)
C13 0.0199(6) 0.0188(6) 0.0252(7) 0.0000(5) 0.0034(5) 0.0039(5)
C14 0.0301(7) 0.0167(6) 0.0200(6) -0.0012(5) 0.0038(5) 0.0018(5)
C15 0.0392(8) 0.0276(7) 0.0303(8) -0.0108(6) -0.0006(6) 0.0072(6)
C16 0.0244(6) 0.0196(6) 0.0178(6) -0.0001(5) -0.0012(5) -0.0032(5)
C17 0.0184(6) 0.0164(6) 0.0167(6) 0.0033(5) 0.0015(5) -0.0018(4)
C18 0.0177(6) 0.0277(7) 0.0224(7) -0.0025(5) -0.0020(5) -0.0013(5)
C19 0.0148(6) 0.0143(6) 0.0181(6) -0.0022(5) 0.0003(4) -0.0009(4)
C20 0.0162(6) 0.0143(6) 0.0178(6) -0.0018(5) -0.0005(4) -0.0002(4)
C21 0.0213(6) 0.0190(6) 0.0213(6) 0.0023(5) 0.0022(5) 0.0029(5)
C22 0.0196(6) 0.0178(6) 0.0171(6) 0.0018(5) 0.0016(5) -0.0013(5)
C23 0.0161(6) 0.0211(6) 0.0216(7) -0.0025(5) 0.0031(5) -0.0013(5)
C24 0.0218(7) 0.0320(7) 0.0297(8) 0.0039(6) 0.0096(5) 0.0030(5)
C25 0.0153(6) 0.0186(6) 0.0248(7) 0.0001(5) 0.0014(5) 0.0026(5)
C26 0.0155(6) 0.0165(6) 0.0207(6) 0.0004(5) 0.0007(5) -0.0007(4)
C27 0.0188(6) 0.0232(6) 0.0272(7) 0.0075(6) 0.0036(5) 0.0050(5)
N1 0.0291(6) 0.0240(6) 0.0248(6) -0.0041(5) 0.0049(5) -0.0118(5)
O1 0.0254(5) 0.0231(5) 0.0176(5) -0.0048(4) 0.0069(4) -0.0071(4)

loop_
_atom_type_symbol
_atom_type_description
_atom_type_scat_dispersion_real
_atom_type_scat_dispersion_imag
_atom_type_scat_source
C C 0.0033 0.0016 'International Tables Vol C Tables 4.2.6.8 and 6.1.1.4'
H H 0.0000 0.0000 'International Tables Vol C Tables 4.2.6.8 and 6.1.1.4'
B B 0.0013 0.0007 'International Tables Vol C Tables 4.2.6.8 and 6.1.1.4'
N N 0.0061 0.0033 'International Tables Vol C Tables 4.2.6.8 and 6.1.1.4'
O O 0.0106 0.0060 'International Tables Vol C Tables 4.2.6.8 and 6.1.1.4'

loop_
_geom_angle_atom_site_label_1
_geom_angle_atom_site_label_2
_geom_angle_atom_site_label_3
_geom_angle
_geom_angle_site_symmetry_1
_geom_angle_site_symmetry_3
_geom_angle_publ_flag
C6 B1 C10 122.56(11) . . ?
C6 B1 C19 116.04(10) . . ?
C10 B1 C19 121.40(10) . . ?
C8 C3 C4 117.85(11) . . ?
N1 C3 C4 120.90(11) . . ?
N1 C3 C8 121.24(11) . . ?
C5 C4 C3 119.70(11) . . ?
C4 C5 C6 124.10(11) . . ?
C5 C6 B1 119.47(11) . . ?
C5 C6 C7 114.75(11) . . ?
C7 C6 B1 125.78(11) . . ?
C8 C7 C6 122.75(11) . . ?
O1 C7 C6 115.50(10) . . ?
O1 C7 C8 121.72(11) . . ?
C7 C8 C3 120.73(11) . . ?
C11 C10 B1 120.62(10) . . ?
C11 C10 C17 117.43(11) . . ?
C17 C10 B1 121.91(10) . . ?
C10 C11 C12 121.66(11) . . ?
C13 C11 C10 120.39(11) . . ?
C13 C11 C12 117.95(11) . . ?
C14 C13 C11 122.18(12) . . ?
C13 C14 C15 121.22(12) . . ?
C16 C14 C13 117.36(12) . . ?
C16 C14 C15 121.41(12) . . ?
C14 C16 C17 122.23(11) . . ?
C10 C17 C18 121.66(11) . . ?
C16 C17 C10 120.28(11) . . ?
C16 C17 C18 118.03(11) . . ?
C20 C19 B1 122.70(10) . . ?
C20 C19 C26 117.89(11) . . ?
C26 C19 B1 119.41(10) . . ?
C19 C20 C21 120.43(11) . . ?
C22 C20 C19 120.54(11) . . ?
C22 C20 C21 118.98(11) . . ?
C20 C22 C23 121.58(11) . . ?
C22 C23 C24 121.29(12) . . ?
C25 C23 C22 117.90(11) . . ?
C25 C23 C24 120.80(11) . . ?
C23 C25 C26 122.03(11) . . ?
C19 C26 C27 122.23(11) . . ?
C25 C26 C19 120.05(11) . . ?
C25 C26 C27 117.72(11) . . ?
C1 N1 C2 117.96(10) . . ?
C3 N1 C1 121.91(11) . . ?
C3 N1 C2 120.13(11) . . ?
C7 O1 C9 118.24(10) . . ?

loop_
_geom_bond_atom_site_label_1
_geom_bond_atom_site_label_2
_geom_bond_distance
_geom_bond_site_symmetry_2
_geom_bond_publ_flag
B1 C6 1.5509(18) . ?
B1 C10 1.5802(18) . ?
B1 C19 1.5824(18) . ?
C1 N1 1.4421(17) . ?
C2 N1 1.4481(17) . ?
C3 C4 1.4082(18) . ?
C3 C8 1.4062(17) . ?
C3 N1 1.3713(16) . ?
C4 C5 1.3822(17) . ?
C5 C6 1.4045(17) . ?
C6 C7 1.4104(17) . ?
C7 C8 1.3859(17) . ?
C7 O1 1.3658(14) . ?
C9 O1 1.4217(15) . ?
C10 C11 1.4128(16) . ?
C10 C17 1.4149(16) . ?
C11 C12 1.5111(17) . ?
C11 C13 1.3897(18) . ?
C13 C14 1.3888(18) . ?
C14 C15 1.5060(18) . ?
C14 C16 1.3883(18) . ?
C16 C17 1.3902(18) . ?
C17 C18 1.5112(17) . ?
C19 C20 1.4066(17) . ?
C19 C26 1.4144(16) . ?
C20 C21 1.5131(16) . ?
C20 C22 1.3911(17) . ?
C22 C23 1.3917(17) . ?
C23 C24 1.5042(18) . ?
C23 C25 1.3859(18) . ?
C25 C26 1.3909(18) . ?
C26 C27 1.5107(17) . ?
